data_4032521
loop_
_publ_author_name
'Zhang, Jian'
'Lu, Xiunan'
'Li, Tingyan'
'Wang, Shanlu'
'Zhong, Guofu'

_publ_section_title
;
 Copper-Catalyzed Oxidative Cyclization of 2-Amino-azaarenes with Lignin
 Models: Synthesis of 3-Phenoxy Imidazo Heterocycles.
;
_journal_issue 10
_journal_name_full 'The Journal of organic chemistry'
_journal_page_first 5222
_journal_page_last 5229
_journal_paper_doi 10.1021/acs.joc.7b00480
_journal_volume 82
_journal_year 2017
_chemical_formula_sum 'C19 H14 N2 O'
_chemical_formula_weight 286.32
_space_group_crystal_system monoclinic
_space_group_IT_number 14
_space_group_name_Hall '-P 2ybc'
_space_group_name_H-M_alt 'P 1 21/c 1'
_symmetry_space_group_name_Hall '-P 2ybc'
_symmetry_space_group_name_H-M 'P 1 21/c 1'
_atom_sites_solution_hydrogens geom
_atom_sites_solution_primary direct
_atom_sites_solution_secondary difmap
_cell_angle_alpha 90
_cell_angle_beta 92.622(3)
_cell_angle_gamma 90
_cell_formula_units_Z 2
_cell_length_a 5.8996(5)
_cell_length_b 8.2125(7)
_cell_length_c 14.9493(14)
_cell_measurement_reflns_used 3374
_cell_measurement_temperature 103.(2)
_cell_measurement_theta_max 24.3941
_cell_measurement_theta_min 2.7279
_cell_volume 723.54(11)
_computing_cell_refinement 'SAINT V8.27B (Bruker AXS Inc., 2012)'
_computing_data_collection 'Bruker Apex2'
_computing_data_reduction 'SAINT V8.27B (Bruker AXS Inc., 2012)'
_computing_molecular_graphics 'Bruker Apex2'
_computing_publication_material 'Bruker Apex2'
_computing_structure_refinement 'SHELXL-97 (Sheldrick, 2008)'
_computing_structure_solution 'SHELXS-97 (Sheldrick, 2008)'
_diffrn_ambient_temperature 103.(2)
_diffrn_detector_area_resol_mean 8.3333
_diffrn_measured_fraction_theta_full 0.998
_diffrn_measured_fraction_theta_max 0.998
_diffrn_measurement_device_type 'Bruker APEX-II CCD'
_diffrn_measurement_method '\f and \w scans'
_diffrn_radiation_monochromator graphite
_diffrn_radiation_type MoK\a
_diffrn_radiation_wavelength 0.71073
_diffrn_reflns_av_R_equivalents 0.0339
_diffrn_reflns_av_sigmaI/netI 0.0199
_diffrn_reflns_limit_h_max 7
_diffrn_reflns_limit_h_min -7
_diffrn_reflns_limit_k_max 10
_diffrn_reflns_limit_k_min -10
_diffrn_reflns_limit_l_max 19
_diffrn_reflns_limit_l_min -19
_diffrn_reflns_number 15471
_diffrn_reflns_theta_full 28.33
_diffrn_reflns_theta_max 28.33
_diffrn_reflns_theta_min 3.46
_exptl_absorpt_coefficient_mu 0.083
_exptl_absorpt_correction_T_max 0.98
_exptl_absorpt_correction_T_min 0.86
_exptl_absorpt_correction_type multi-scan
_exptl_absorpt_process_details 'SADABS V2012/1 (Bruker AXS Inc.)'
_exptl_crystal_colour colourless
_exptl_crystal_density_diffrn 1.314
_exptl_crystal_density_method 'not measured'
_exptl_crystal_description block
_exptl_crystal_F_000 300
_exptl_crystal_size_max 0.400
_exptl_crystal_size_mid 0.260
_exptl_crystal_size_min 0.240
_refine_diff_density_max 0.245
_refine_diff_density_min -0.288
_refine_ls_extinction_method none
_refine_ls_goodness_of_fit_ref 1.045
_refine_ls_hydrogen_treatment constr
_refine_ls_matrix_type full
_refine_ls_number_parameters 163
_refine_ls_number_reflns 1794
_refine_ls_number_restraints 63
_refine_ls_restrained_S_all 1.074
_refine_ls_R_factor_all 0.0988
_refine_ls_R_factor_gt 0.0762
_refine_ls_shift/su_max 0.000
_refine_ls_shift/su_mean 0.000
_refine_ls_structure_factor_coef Fsqd
_refine_ls_weighting_details 'calc w=1/[\s^2^(Fo^2^)+(0.0590P)^2^+0.5511P] where P=(Fo^2^+2Fc^2^)/3'
_refine_ls_weighting_scheme calc
_refine_ls_wR_factor_gt 0.1748
_refine_ls_wR_factor_ref 0.1927
_reflns_number_gt 1342
_reflns_number_total 1794
_reflns_threshold_expression >2sigma(I)
_cod_data_source_file jo7b00480_si_001.cif
_cod_data_source_block I
_cod_database_code 4032521

loop_
_space_group_symop_operation_xyz
'x, y, z'
'-x, y+1/2, -z+1/2'
'-x, -y, -z'
'x, -y-1/2, z-1/2'

loop_
_atom_site_type_symbol
_atom_site_label
_atom_site_fract_x
_atom_site_fract_y
_atom_site_fract_z
_atom_site_U_iso_or_equiv
_atom_site_adp_type
_atom_site_calc_flag
_atom_site_refinement_flags
_atom_site_occupancy
_atom_site_disorder_assembly
_atom_site_disorder_group
N N2 0.2101(9) 0.0144(5) 0.1063(2) 0.0502(14) Uani d PGDU 0.5 A -1
C C1 0.3760(5) 0.0272(5) 0.1750(4) 0.0476(14) Uani d PGU 0.5 A -1
H H1 0.5123 0.0851 0.1655 0.057 Uiso calc PR 0.5 A -1
C C2 0.3427(8) -0.0446(6) 0.2575(3) 0.0487(15) Uani d PGU 0.5 A -1
H H2 0.4562 -0.0358 0.3045 0.058 Uiso calc PR 0.5 A -1
C C3 0.1434(11) -0.1294(6) 0.2714(2) 0.0444(14) Uani d PGU 0.5 A -1
H H3 0.1206 -0.1785 0.3278 0.053 Uiso calc PR 0.5 A -1
C C4 -0.0226(7) -0.1422(8) 0.2027(4) 0.0504(16) Uani d PGU 0.5 A -1
H H4 -0.1588 -0.2001 0.2122 0.061 Uiso calc PR 0.5 A -1
C C5 0.0107(8) -0.0703(8) 0.1202(3) 0.0431(15) Uani d PGDU 0.5 A -1
C C6 -0.010(2) 0.0080(16) -0.0161(4) 0.0564(15) Uani d PDU 0.5 A -1
C C7 0.1981(8) 0.0645(5) 0.0209(3) 0.0442(9) Uani d PDU 0.5 A -1
C C8 0.4181(4) 0.3189(2) -0.0066(2) 0.0381(10) Uani d PGU 0.5 A -1
C C9 0.2522(3) 0.4116(3) 0.0325(2) 0.0399(10) Uani d PGDU 0.5 A -1
H H9 0.114 0.3623 0.0483 0.048 Uiso calc PR 0.5 A -1
C C10 0.2886(4) 0.5765(3) 0.0486(2) 0.0437(11) Uani d PGU 0.5 A -1
H H10 0.1753 0.6398 0.0754 0.052 Uiso calc PR 0.5 A -1
C C11 0.4909(4) 0.6486(2) 0.0255(2) 0.0343(10) Uani d PGU 0.5 A -1
H H11 0.5158 0.7613 0.0365 0.041 Uiso calc PR 0.5 A -1
C C12 0.6568(3) 0.5559(3) -0.0136(2) 0.0407(10) Uani d PGU 0.5 A -1
H H12 0.795 0.6052 -0.0294 0.049 Uiso calc PR 0.5 A -1
C C13 0.6204(4) 0.3911(3) -0.0297(2) 0.0429(12) Uani d PGDU 0.5 A -1
H H13 0.7337 0.3277 -0.0565 0.051 Uiso calc PR 0.5 A -1
C C14 -0.0900(11) 0.0356(8) -0.1103(2) 0.0402(14) Uani d PGU 0.5 A -1
C C15 0.0368(6) 0.1251(8) -0.1690(4) 0.0502(16) Uani d PGU 0.5 A -1
H H15 0.1791 0.1696 -0.1492 0.06 Uiso calc PR 0.5 A -1
C C16 -0.0445(8) 0.1495(5) -0.2567(3) 0.0449(14) Uani d PGU 0.5 A -1
H H16 0.0422 0.2107 -0.2969 0.054 Uiso calc PR 0.5 A -1
C C17 -0.2526(9) 0.0844(5) -0.28570(19) 0.0429(13) Uani d PGU 0.5 A -1
H H17 -0.3081 0.1011 -0.3456 0.051 Uiso calc PR 0.5 A -1
C C18 -0.3794(5) -0.0051(5) -0.2269(4) 0.0437(13) Uani d PGU 0.5 A -1
H H18 -0.5217 -0.0496 -0.2467 0.052 Uiso calc PR 0.5 A -1
C C19 -0.2981(9) -0.0295(5) -0.1392(3) 0.0468(15) Uani d PGU 0.5 A -1
H H19 -0.3848 -0.0907 -0.0991 0.056 Uiso calc PR 0.5 A -1
N N1 -0.1193(8) -0.0721(5) 0.0447(3) 0.0542(10) Uani d PDU 0.5 A -1
O O1 0.3947(4) 0.1551(3) -0.0221(3) 0.0617(11) Uani d PDU 0.5 A -1

loop_
_atom_site_aniso_label
_atom_site_aniso_U_11
_atom_site_aniso_U_22
_atom_site_aniso_U_33
_atom_site_aniso_U_12
_atom_site_aniso_U_13
_atom_site_aniso_U_23
N2 0.062(4) 0.047(3) 0.043(3) 0.024(3) 0.007(2) -0.005(2)
C1 0.060(3) 0.046(3) 0.037(3) 0.019(2) 0.002(3) -0.002(3)
C2 0.053(3) 0.052(4) 0.041(3) 0.016(3) -0.003(3) -0.004(3)
C3 0.054(4) 0.046(4) 0.034(2) 0.011(3) 0.009(2) 0.004(2)
C4 0.056(3) 0.047(3) 0.047(4) 0.016(2) -0.004(3) -0.013(3)
C5 0.051(4) 0.040(4) 0.038(3) 0.023(3) 0.003(2) -0.009(2)
C6 0.087(4) 0.047(3) 0.035(5) 0.039(3) 0.002(4) -0.010(4)
C7 0.065(3) 0.038(2) 0.0305(19) 0.0231(19) 0.0079(17) -0.0003(15)
C8 0.019(2) 0.026(2) 0.070(3) -0.0035(15) 0.0063(18) -0.0102(19)
C9 0.032(2) 0.0231(18) 0.066(3) -0.0052(15) 0.0197(19) -0.0080(17)
C10 0.043(3) 0.026(2) 0.064(3) -0.0055(18) 0.016(2) -0.0125(18)
C11 0.033(3) 0.0167(18) 0.053(3) -0.0053(17) -0.004(2) -0.0066(16)
C12 0.030(2) 0.030(2) 0.063(3) -0.0058(16) 0.0058(18) 0.0049(18)
C13 0.022(2) 0.025(2) 0.083(4) -0.0012(17) 0.010(2) -0.012(2)
C14 0.052(4) 0.034(3) 0.034(2) 0.021(3) 0.003(2) -0.0061(18)
C15 0.041(3) 0.048(4) 0.062(5) 0.001(2) 0.000(3) -0.020(4)
C16 0.042(4) 0.048(3) 0.045(3) -0.007(3) 0.007(2) -0.005(2)
C17 0.042(3) 0.043(3) 0.044(3) -0.004(2) 0.009(2) 0.001(2)
C18 0.043(2) 0.044(3) 0.044(3) -0.0008(19) 0.001(3) 0.003(3)
C19 0.068(4) 0.036(2) 0.038(4) 0.004(3) 0.015(3) 0.013(3)
N1 0.072(3) 0.049(2) 0.042(2) 0.027(2) -0.0016(19) -0.0104(17)
O1 0.0254(13) 0.0243(13) 0.138(3) -0.0052(10) 0.0301(16) -0.0267(16)

loop_
_atom_type_symbol
_atom_type_description
_atom_type_scat_dispersion_real
_atom_type_scat_dispersion_imag
_atom_type_scat_source
C C 0.0033 0.0016 'International Tables Vol C Tables 4.2.6.8 and 6.1.1.4'
H H 0.0000 0.0000 'International Tables Vol C Tables 4.2.6.8 and 6.1.1.4'
O O 0.0106 0.0060 'International Tables Vol C Tables 4.2.6.8 and 6.1.1.4'
N N 0.0061 0.0033 'International Tables Vol C Tables 4.2.6.8 and 6.1.1.4'

loop_
_geom_angle_atom_site_label_1
_geom_angle_atom_site_label_2
_geom_angle_atom_site_label_3
_geom_angle
C7 N2 C1 133.2(5)
C7 N2 C5 106.7(5)
C1 N2 C5 120.0
N2 C1 C2 120.0
N2 C1 H1 120.0
C2 C1 H1 120.0
C3 C2 C1 120.0
C3 C2 H2 120.0
C1 C2 H2 120.0
C4 C3 C2 120.0
C4 C3 H3 120.0
C2 C3 H3 120.0
C5 C4 C3 120.0
C5 C4 H4 120.0
C3 C4 H4 120.0
N1 C5 C4 130.3(5)
N1 C5 N2 109.7(5)
C4 C5 N2 120.0
N1 C6 C7 110.0(4)
N1 C6 C14 126.1(10)
C7 C6 C14 124.0(9)
N2 C7 C6 106.3(5)
N2 C7 O1 122.5(5)
C6 C7 O1 131.1(4)
O1 C8 C9 122.8(2)
O1 C8 C13 117.2(2)
C9 C8 C13 120.0
C10 C9 C8 120.0
C10 C9 H9 120.0
C8 C9 H9 120.0
C9 C10 C11 120.0
C9 C10 H10 120.0
C11 C10 H10 120.0
C10 C11 C12 120.0
C10 C11 H11 120.0
C12 C11 H11 120.0
C13 C12 C11 120.0
C13 C12 H12 120.0
C11 C12 H12 120.0
C12 C13 C8 120.0
C12 C13 H13 120.0
C8 C13 H13 120.0
C15 C14 C19 120.0
C15 C14 C6 121.6(7)
C19 C14 C6 118.4(7)
C16 C15 C14 120.0
C16 C15 H15 120.0
C14 C15 H15 120.0
C15 C16 C17 120.0
C15 C16 H16 120.0
C17 C16 H16 120.0
C18 C17 C16 120.0
C18 C17 H17 120.0
C16 C17 H17 120.0
C17 C18 C19 120.0
C17 C18 H18 120.0
C19 C18 H18 120.0
C18 C19 C14 120.0
C18 C19 H19 120.0
C14 C19 H19 120.0
C6 N1 C5 107.3(6)
C8 O1 C7 118.3(3)

loop_
_geom_bond_atom_site_label_1
_geom_bond_atom_site_label_2
_geom_bond_distance
N2 C7 1.341(5)
N2 C1 1.39
N2 C5 1.39
C1 C2 1.39
C1 H1 0.95
C2 C3 1.39
C2 H2 0.95
C3 C4 1.39
C3 H3 0.95
C4 C5 1.39
C4 H4 0.95
C5 N1 1.335(5)
C6 N1 1.315(12)
C6 C7 1.402(14)
C6 C14 1.482(6)
C7 O1 1.543(6)
C8 O1 1.371(3)
C8 C9 1.39
C8 C13 1.39
C9 C10 1.39
C9 H9 0.95
C10 C11 1.39
C10 H10 0.95
C11 C12 1.39
C11 H11 0.95
C12 C13 1.39
C12 H12 0.95
C13 H13 0.95
C14 C15 1.39
C14 C19 1.39
C15 C16 1.39
C15 H15 0.95
C16 C17 1.39
C16 H16 0.95
C17 C18 1.39
C17 H17 0.95
C18 C19 1.39
C18 H18 0.95
C19 H19 0.95
